data_4325180
loop_
_publ_author_name
'Juan Diwu'
'Shuao Wang'
'Justin J. Good'
'Victoria H. DiStefano'
'Thomas E. Albrecht-Schmitt'

_publ_section_title
;
 Deviation Between the Chemistry of Ce(IV) and Pu(IV) and Routes to
 Ordered and Disordered Heterobimetallic 4f/5f and 5f/5f Phosphonates
;
_journal_name_full 'Inorganic Chemistry'
_journal_page_first 4842
_journal_page_last 4850
_journal_paper_doi 10.1021/ic200006m
_journal_volume 50
_journal_year 2011
_chemical_formula_moiety (UO2)Ce(H2O)[C6H4(PO3H)2]2.H2O
_chemical_formula_sum 'C12 H10 Ce O16 P4 U'
_chemical_formula_weight 912.23
_chemical_name_common 'Uranyl Cerium bimetallic 1,2-Phenyldiphosphonate'
_chemical_name_systematic
; 
 ? 
;
_space_group_IT_number 61
_symmetry_cell_setting orthorhombic
_symmetry_space_group_name_Hall '-P 2ac 2ab'
_symmetry_space_group_name_H-M 'P b c a'
_atom_sites_solution_hydrogens geom
_atom_sites_solution_primary direct
_atom_sites_solution_secondary difmap
_audit_creation_method SHELXL-97
_cell_angle_alpha 90.00
_cell_angle_beta 90.00
_cell_angle_gamma 90.00
_cell_formula_units_Z 8
_cell_length_a 15.028(4)
_cell_length_b 14.959(4)
_cell_length_c 20.254(6)
_cell_measurement_reflns_used 3785
_cell_measurement_temperature 100(2)
_cell_measurement_theta_max 27.53
_cell_measurement_theta_min 2.01
_cell_volume 4553(2)
_computing_cell_refinement 'SMART SAINT'
_computing_data_collection SMART
_computing_data_reduction SAINT
_computing_molecular_graphics 'SHELXP-97 (Sheldrick, 1997)'
_computing_publication_material 'SHELCIF-97 (Sheldrick, 2000)'
_computing_structure_refinement 'SHELXL-97 (Sheldrick, 1997)'
_computing_structure_solution 'SHELXS-97 (Sheldrick, 1990)'
_diffrn_ambient_temperature 100(2)
_diffrn_detector_area_resol_mean 0
_diffrn_measured_fraction_theta_full 0.997
_diffrn_measured_fraction_theta_max 0.997
_diffrn_measurement_device_type 'Bruker APEXII'
_diffrn_measurement_method '0.3 wide w/ exposures'
_diffrn_radiation_monochromator 'Quazar optics'
_diffrn_radiation_source 'Imus microdocused'
_diffrn_radiation_type MoK\a
_diffrn_radiation_wavelength 0.71073
_diffrn_reflns_av_R_equivalents 0.1178
_diffrn_reflns_av_sigmaI/netI 0.0593
_diffrn_reflns_limit_h_max 19
_diffrn_reflns_limit_h_min -19
_diffrn_reflns_limit_k_max 19
_diffrn_reflns_limit_k_min -19
_diffrn_reflns_limit_l_max 26
_diffrn_reflns_limit_l_min -26
_diffrn_reflns_number 50967
_diffrn_reflns_theta_full 27.53
_diffrn_reflns_theta_max 27.53
_diffrn_reflns_theta_min 2.01
_exptl_absorpt_coefficient_mu 9.436
_exptl_absorpt_correction_T_max 0.790
_exptl_absorpt_correction_T_min 0.642
_exptl_absorpt_correction_type numerical
_exptl_absorpt_process_details SHELXPREP
_exptl_crystal_colour orange
_exptl_crystal_density_diffrn 2.662
_exptl_crystal_density_meas ?
_exptl_crystal_description needle-like
_exptl_crystal_F_000 3360
_exptl_crystal_size_max 0.156
_exptl_crystal_size_mid 0.040
_exptl_crystal_size_min 0.025
_refine_diff_density_max 1.648
_refine_diff_density_min -1.407
_refine_diff_density_rms 0.260
_refine_ls_extinction_coef 0.000035(11)
_refine_ls_extinction_expression Fc^*^=kFc[1+0.001xFc^2^\l^3^/sin(2\q)]^-1/4^
_refine_ls_extinction_method SHELXL
_refine_ls_goodness_of_fit_ref 1.007
_refine_ls_hydrogen_treatment mixed
_refine_ls_matrix_type full
_refine_ls_number_parameters 309
_refine_ls_number_reflns 5225
_refine_ls_number_restraints 90
_refine_ls_restrained_S_all 1.000
_refine_ls_R_factor_all 0.0670
_refine_ls_R_factor_gt 0.0377
_refine_ls_shift/su_max 0.001
_refine_ls_shift/su_mean 0.000
_refine_ls_structure_factor_coef Fsqd
_refine_ls_weighting_details 'calc w=1/[\s^2^(Fo^2^)+(0.0343P)^2^+9.9903P] where P=(Fo^2^+2Fc^2^)/3'
_refine_ls_weighting_scheme calc
_refine_ls_wR_factor_gt 0.0713
_refine_ls_wR_factor_ref 0.0809
_reflns_number_gt 3785
_reflns_number_total 5225
_reflns_threshold_expression >2sigma(I)
_cod_data_source_file ic200006m_si_002_1.cif
_cod_data_source_block UCePhP2
_cod_depositor_comments
;
The following automatic conversions were performed:

'_exptl_crystal_density_meas' value 'n/a' was changed to '?' - the
value is perceived as not measured.

Automatic conversion script
Id: cif_fix_values 3008 2015-01-20 13:52:24Z robertas 
;
_cod_database_code 4325180

loop_
_symmetry_equiv_pos_as_xyz
'x, y, z'
'-x+1/2, -y, z+1/2'
'-x, y+1/2, -z+1/2'
'x+1/2, -y+1/2, -z'
'-x, -y, -z'
'x-1/2, y, -z-1/2'
'x, -y-1/2, z-1/2'
'-x-1/2, y-1/2, z'

loop_
_atom_site_label
_atom_site_type_symbol
_atom_site_fract_x
_atom_site_fract_y
_atom_site_fract_z
_atom_site_U_iso_or_equiv
_atom_site_adp_type
_atom_site_occupancy
_atom_site_symmetry_multiplicity
_atom_site_calc_flag
_atom_site_refinement_flags
U1 U 0.977449(17) 0.133742(16) 0.476309(13) 0.00699(8) Uani 1 1 d .
Ce1 Ce 1.36857(3) -0.02592(3) 0.51729(2) 0.00761(10) Uani 1 1 d .
P2 P 1.45763(12) 0.13231(12) 0.58787(9) 0.0085(4) Uani 1 1 d .
P3 P 1.15584(12) 0.03549(12) 0.44012(10) 0.0085(4) Uani 1 1 d .
P4 P 1.23318(13) -0.17332(12) 0.42740(10) 0.0080(4) Uani 1 1 d .
P1 P 1.54546(13) -0.06998(13) 0.62775(10) 0.0091(4) Uani 1 1 d .
O4 O 1.3602(3) 0.0997(3) 0.5848(3) 0.0114(11) Uani 1 1 d .
O5 O 1.4971(3) -0.0742(3) 0.4652(2) 0.0083(11) Uani 1 1 d .
O7 O 1.2287(3) 0.0216(3) 0.4910(2) 0.0105(11) Uani 1 1 d .
O10 O 0.8457(3) 0.1694(3) 0.5261(3) 0.0115(11) Uani 1 1 d .
O8 O 0.9331(3) 0.0041(3) 0.5351(2) 0.0086(11) Uani 1 1 d .
O11 O 1.3205(3) -0.1470(3) 0.4600(2) 0.0087(11) Uani 1 1 d .
O9 O 1.1304(3) 0.1335(3) 0.4284(3) 0.0107(11) Uani 1 1 d .
O15 O 1.0347(3) 0.1726(3) 0.5467(3) 0.0113(11) Uani 1 1 d .
O1 O 1.4533(3) -0.0878(3) 0.6003(3) 0.0112(11) Uani 1 1 d .
O2 O 1.3820(3) 0.0517(3) 0.4233(2) 0.0092(11) Uani 1 1 d U
O14 O 0.9196(3) 0.0927(3) 0.4063(2) 0.0098(11) Uani 1 1 d .
O13 O 1.2698(3) -0.0990(3) 0.5965(2) 0.0128(12) Uani 1 1 d .
O3 O 1.5779(3) -0.1541(3) 0.6686(2) 0.0119(11) Uani 1 1 d U
O12 O 1.2402(3) -0.2697(3) 0.3976(2) 0.0118(11) Uani 1 1 d .
C7 C 1.1841(5) -0.0130(5) 0.3624(4) 0.0094(14) Uani 1 1 d U
C1 C 1.5376(5) 0.0210(5) 0.6858(4) 0.0094(14) Uani 1 1 d U
C2 C 1.5040(5) 0.1062(5) 0.6679(4) 0.0082(14) Uani 1 1 d U
C3 C 1.5003(5) 0.1736(5) 0.7151(4) 0.0150(16) Uani 1 1 d U
H3A H 1.4802 0.2315 0.7030 0.018 Uiso 1 1 calc R
O1W O 1.2880(4) -0.2760(4) 0.6007(3) 0.0228(15) Uani 1 1 d .
C9 C 1.2338(5) -0.1363(5) 0.2949(4) 0.0129(15) Uani 1 1 d U
H9A H 1.2573 -0.1950 0.2912 0.015 Uiso 1 1 calc R
C5 C 1.5561(5) 0.0733(5) 0.7980(4) 0.0158(16) Uani 1 1 d U
H5A H 1.5728 0.0616 0.8425 0.019 Uiso 1 1 calc R
C11 C 1.1888(6) 0.0018(5) 0.2438(4) 0.0190(17) Uani 1 1 d U
H11A H 1.1796 0.0376 0.2057 0.023 Uiso 1 1 calc R
C6 C 1.5621(5) 0.0067(5) 0.7510(3) 0.0113(15) Uani 1 1 d U
H6A H 1.5835 -0.0505 0.7636 0.014 Uiso 1 1 calc R
C4 C 1.5259(5) 0.1568(5) 0.7800(4) 0.0176(16) Uani 1 1 d U
H4A H 1.5224 0.2030 0.8120 0.021 Uiso 1 1 calc R
C12 C 1.1710(5) 0.0362(5) 0.3063(4) 0.0126(15) Uani 1 1 d U
H12 H 1.1491 0.0955 0.3101 0.015 Uiso 1 1 calc R
C8 C 1.2137(5) -0.1028(5) 0.3567(4) 0.0101(15) Uani 1 1 d U
C10 C 1.2203(5) -0.0858(6) 0.2373(4) 0.0183(17) Uani 1 1 d U
H10A H 1.2322 -0.1105 0.1950 0.022 Uiso 1 1 calc R
H1 H 1.342(6) -0.287(6) 0.577(4) 0.022 Uiso 1 1 d .
H2 H 1.249(6) -0.289(7) 0.595(5) 0.022 Uiso 1 1 d .
O6 O 1.4675(3) 0.2312(3) 0.5763(2) 0.0089(10) Uiso 1 1 d .

loop_
_atom_site_aniso_label
_atom_site_aniso_U_11
_atom_site_aniso_U_22
_atom_site_aniso_U_33
_atom_site_aniso_U_23
_atom_site_aniso_U_13
_atom_site_aniso_U_12
U1 0.00725(13) 0.00294(12) 0.01077(13) 0.00032(11) 0.00040(12) -0.00007(10)
Ce1 0.00747(19) 0.00474(18) 0.0106(2) -0.00058(16) -0.00016(17) -0.00025(15)
P2 0.0110(10) 0.0042(9) 0.0103(9) -0.0010(8) -0.0007(7) 0.0001(7)
P3 0.0087(9) 0.0038(9) 0.0129(10) 0.0008(8) 0.0008(7) -0.0007(7)
P4 0.0084(9) 0.0049(9) 0.0108(9) -0.0013(7) 0.0013(8) -0.0002(7)
P1 0.0111(10) 0.0052(9) 0.0111(10) 0.0018(8) 0.0000(8) -0.0001(7)
O4 0.014(3) 0.008(3) 0.013(3) -0.004(2) 0.000(2) -0.002(2)
O5 0.008(3) 0.008(2) 0.010(3) 0.000(2) 0.0035(19) -0.0008(19)
O7 0.009(3) 0.006(2) 0.016(3) 0.002(2) 0.000(2) 0.000(2)
O10 0.012(3) 0.004(2) 0.019(3) 0.003(2) 0.006(2) 0.0011(19)
O8 0.006(2) 0.004(2) 0.016(3) 0.000(2) 0.001(2) 0.0027(19)
O11 0.012(3) 0.003(2) 0.011(3) 0.0001(19) 0.002(2) 0.001(2)
O9 0.009(3) 0.002(2) 0.021(3) 0.002(2) -0.002(2) -0.001(2)
O15 0.011(3) 0.009(3) 0.015(3) 0.003(2) -0.001(2) -0.002(2)
O1 0.010(3) 0.006(3) 0.018(3) 0.006(2) -0.001(2) -0.001(2)
O2 0.006(2) 0.005(2) 0.016(2) 0.0019(19) -0.0010(19) 0.0035(19)
O14 0.010(3) 0.005(3) 0.014(3) 0.001(2) 0.003(2) 0.003(2)
O13 0.014(3) 0.012(3) 0.013(3) -0.005(2) -0.002(2) -0.004(2)
O3 0.0127(14) 0.0107(14) 0.0122(14) 0.0007(9) 0.0000(9) 0.0000(9)
O12 0.016(3) 0.005(3) 0.015(3) -0.002(2) -0.001(2) 0.004(2)
C7 0.007(3) 0.008(3) 0.013(3) 0.001(3) -0.001(3) 0.002(3)
C1 0.013(3) 0.006(3) 0.009(3) 0.001(3) 0.004(3) 0.002(3)
C2 0.011(3) 0.005(3) 0.009(3) 0.005(2) -0.002(2) 0.000(2)
C3 0.018(4) 0.014(3) 0.013(3) 0.000(3) 0.000(3) 0.001(3)
O1W 0.014(3) 0.022(3) 0.033(4) 0.001(3) 0.007(3) -0.003(3)
C9 0.011(3) 0.012(3) 0.016(3) -0.002(3) -0.001(3) 0.002(3)
C5 0.021(4) 0.011(3) 0.015(4) 0.000(3) -0.001(3) 0.002(3)
C11 0.020(4) 0.020(4) 0.017(4) 0.003(3) 0.000(3) 0.004(3)
C6 0.019(4) 0.007(3) 0.008(3) 0.001(3) 0.002(3) -0.002(3)
C4 0.019(4) 0.014(4) 0.020(4) -0.003(3) -0.004(3) 0.002(3)
C12 0.009(3) 0.010(3) 0.019(4) 0.001(3) -0.003(3) 0.000(3)
C8 0.002(3) 0.009(3) 0.019(4) -0.004(3) -0.002(3) -0.001(3)
C10 0.020(4) 0.024(4) 0.011(4) -0.004(3) 0.004(3) 0.003(3)

loop_
_atom_type_symbol
_atom_type_description
_atom_type_scat_dispersion_real
_atom_type_scat_dispersion_imag
_atom_type_scat_source
C C 0.0033 0.0016 'International Tables Vol C Tables 4.2.6.8 and 6.1.1.4'
H H 0.0000 0.0000 'International Tables Vol C Tables 4.2.6.8 and 6.1.1.4'
O O 0.0106 0.0060 'International Tables Vol C Tables 4.2.6.8 and 6.1.1.4'
P P 0.1023 0.0942 'International Tables Vol C Tables 4.2.6.8 and 6.1.1.4'
Ce Ce -0.2486 2.6331 'International Tables Vol C Tables 4.2.6.8 and 6.1.1.4'
U U -9.6767 9.6646 'International Tables Vol C Tables 4.2.6.8 and 6.1.1.4'

loop_
_geom_angle_atom_site_label_1
_geom_angle_atom_site_label_2
_geom_angle_atom_site_label_3
_geom_angle
_geom_angle_site_symmetry_1
_geom_angle_site_symmetry_3
O15 U1 O14 178.9(2) . .
O15 U1 O10 89.4(2) . .
O14 U1 O10 90.5(2) . .
O15 U1 O6 96.7(2) . 4_456
O14 U1 O6 84.3(2) . 4_456
O10 U1 O6 86.69(17) . 4_456
O15 U1 O8 90.1(2) . .
O14 U1 O8 88.85(19) . .
O10 U1 O8 74.10(16) . .
O6 U1 O8 159.58(16) 4_456 .
O15 U1 O8 94.9(2) . 5_756
O14 U1 O8 84.47(19) . 5_756
O10 U1 O8 135.02(16) . 5_756
O6 U1 O8 136.74(17) 4_456 5_756
O8 U1 O8 61.16(19) . 5_756
O15 U1 O9 82.3(2) . .
O14 U1 O9 98.1(2) . .
O10 U1 O9 165.99(16) . .
O6 U1 O9 83.14(16) 4_456 .
O8 U1 O9 116.94(15) . .
O8 U1 O9 57.41(15) 5_756 .
O15 U1 P3 85.79(17) . .
O14 U1 P3 94.02(16) . .
O10 U1 P3 161.98(13) . .
O6 U1 P3 111.10(12) 4_456 .
O8 U1 P3 88.53(12) . .
O8 U1 P3 28.90(11) 5_756 .
O9 U1 P3 28.73(11) . .
O2 Ce1 O11 90.43(17) . .
O2 Ce1 O7 73.91(17) . .
O11 Ce1 O7 80.57(17) . .
O2 Ce1 O1 141.19(18) . .
O11 Ce1 O1 103.23(17) . .
O7 Ce1 O1 143.60(18) . .
O2 Ce1 O5 72.51(17) . .
O11 Ce1 O5 77.51(17) . .
O7 Ce1 O5 139.37(17) . .
O1 Ce1 O5 75.29(18) . .
O2 Ce1 O4 94.92(18) . .
O11 Ce1 O4 158.09(17) . .
O7 Ce1 O4 80.55(18) . .
O1 Ce1 O4 85.72(18) . .
O5 Ce1 O4 124.35(17) . .
O2 Ce1 O13 147.65(17) . .
O11 Ce1 O13 77.62(17) . .
O7 Ce1 O13 74.52(18) . .
O1 Ce1 O13 71.16(17) . .
O5 Ce1 O13 131.77(17) . .
O4 Ce1 O13 86.71(17) . .
O2 Ce1 O5 74.99(16) . 5_856
O11 Ce1 O5 142.69(16) . 5_856
O7 Ce1 O5 125.53(16) . 5_856
O1 Ce1 O5 72.27(16) . 5_856
O5 Ce1 O5 65.44(19) . 5_856
O4 Ce1 O5 58.97(16) . 5_856
O13 Ce1 O5 130.95(16) . 5_856
O2 Ce1 P2 87.52(13) . .
O11 Ce1 P2 172.60(13) . .
O7 Ce1 P2 105.65(13) . .
O1 Ce1 P2 74.28(13) . .
O5 Ce1 P2 95.09(12) . .
O4 Ce1 P2 29.31(13) . .
O13 Ce1 P2 107.69(12) . .
O5 Ce1 P2 30.00(11) 5_856 .
O2 Ce1 Ce1 70.66(12) . 5_856
O11 Ce1 Ce1 111.81(12) . 5_856
O7 Ce1 Ce1 142.30(12) . 5_856
O1 Ce1 Ce1 70.54(12) . 5_856
O5 Ce1 Ce1 34.40(12) . 5_856
O4 Ce1 Ce1 89.97(13) . 5_856
O13 Ce1 Ce1 141.69(12) . 5_856
O5 Ce1 Ce1 31.03(10) 5_856 5_856
P2 Ce1 Ce1 60.81(4) . 5_856
O6 P2 O5 113.7(3) . 5_856
O6 P2 O4 113.4(3) . .
O5 P2 O4 102.2(3) 5_856 .
O6 P2 C2 108.3(3) . .
O5 P2 C2 109.5(3) 5_856 .
O4 P2 C2 109.5(3) . .
O6 P2 Ce1 136.7(2) . .
O5 P2 Ce1 55.45(18) 5_856 .
O4 P2 Ce1 47.52(19) . .
C2 P2 Ce1 114.8(2) . .
O7 P3 O9 114.6(3) . .
O7 P3 O8 110.5(3) . 5_756
O9 P3 O8 101.6(3) . 5_756
O7 P3 C7 111.8(3) . .
O9 P3 C7 108.2(3) . .
O8 P3 C7 109.7(3) 5_756 .
O7 P3 U1 121.4(2) . .
O9 P3 U1 51.44(19) . .
O8 P3 U1 50.64(18) 5_756 .
C7 P3 U1 126.8(2) . .
O10 P4 O11 113.3(3) 5_756 .
O10 P4 O12 109.2(3) 5_756 .
O11 P4 O12 110.3(3) . .
O10 P4 C8 110.2(3) 5_756 .
O11 P4 C8 109.5(3) . .
O12 P4 C8 104.1(3) . .
O1 P1 O2 115.8(3) . 5_856
O1 P1 O3 109.5(3) . .
O2 P1 O3 106.0(3) 5_856 .
O1 P1 C1 108.2(3) . .
O2 P1 C1 110.7(3) 5_856 .
O3 P1 C1 106.3(3) . .
P2 O4 Ce1 103.2(3) . .
P2 O5 Ce1 149.5(3) 5_856 .
P2 O5 Ce1 94.5(2) 5_856 5_856
Ce1 O5 Ce1 114.56(19) . 5_856
P3 O7 Ce1 150.0(3) . .
P4 O10 U1 163.9(3) 5_756 .
P3 O8 U1 136.0(3) 5_756 .
P3 O8 U1 100.5(2) 5_756 5_756
U1 O8 U1 118.84(19) . 5_756
P4 O11 Ce1 134.7(3) . .
P3 O9 U1 99.8(2) . .
P1 O1 Ce1 134.6(3) . .
P1 O2 Ce1 137.1(3) 5_856 .
C12 C7 C8 119.1(7) . .
C12 C7 P3 118.6(6) . .
C8 C7 P3 122.1(6) . .
C6 C1 C2 118.4(7) . .
C6 C1 P1 119.2(5) . .
C2 C1 P1 122.4(5) . .
C3 C2 C1 119.4(7) . .
C3 C2 P2 116.3(5) . .
C1 C2 P2 124.1(6) . .
C2 C3 C4 120.4(7) . .
C8 C9 C10 121.7(7) . .
C4 C5 C6 119.4(7) . .
C12 C11 C10 119.8(7) . .
C5 C6 C1 122.0(7) . .
C5 C4 C3 120.4(8) . .
C7 C12 C11 121.9(7) . .
C9 C8 C7 119.0(7) . .
C9 C8 P4 118.2(6) . .
C7 C8 P4 122.7(6) . .
C11 C10 C9 118.4(7) . .
P2 O6 U1 161.2(3) . 4_556

loop_
_geom_bond_atom_site_label_1
_geom_bond_atom_site_label_2
_geom_bond_distance
_geom_bond_site_symmetry_2
U1 O15 1.764(5) .
U1 O14 1.773(5) .
U1 O10 2.285(5) .
U1 O6 2.289(5) 4_456
U1 O8 2.372(5) .
U1 O8 2.472(5) 5_756
U1 O9 2.495(5) .
U1 P3 3.144(2) .
Ce1 O2 2.240(5) .
Ce1 O11 2.269(5) .
Ce1 O7 2.282(5) .
Ce1 O1 2.303(5) .
Ce1 O5 2.316(5) .
Ce1 O4 2.327(5) .
Ce1 O13 2.443(5) .
Ce1 O5 2.538(5) 5_856
Ce1 P2 3.072(2) .
Ce1 Ce1 4.0859(13) 5_856
P2 O6 1.505(5) .
P2 O5 1.541(5) 5_856
P2 O4 1.544(5) .
P2 C2 1.807(7) .
P3 O7 1.518(5) .
P3 O9 1.534(5) .
P3 O8 1.545(5) 5_756
P3 C7 1.784(7) .
P4 O10 1.515(5) 5_756
P4 O11 1.521(5) .
P4 O12 1.567(5) .
P4 C8 1.802(8) .
P1 O1 1.516(5) .
P1 O2 1.526(5) 5_856
P1 O3 1.583(5) .
P1 C1 1.802(7) .
O5 P2 1.541(5) 5_856
O5 Ce1 2.538(5) 5_856
O10 P4 1.515(5) 5_756
O8 P3 1.545(5) 5_756
O8 U1 2.472(5) 5_756
O2 P1 1.526(5) 5_856
C7 C12 1.370(10) .
C7 C8 1.419(10) .
C1 C6 1.387(10) .
C1 C2 1.418(9) .
C2 C3 1.391(10) .
C3 C4 1.392(11) .
C9 C8 1.383(10) .
C9 C10 1.403(11) .
C5 C4 1.378(11) .
C5 C6 1.381(10) .
C11 C12 1.392(11) .
C11 C10 1.399(11) .
O6 U1 2.289(5) 4_556
